data_7132773
loop_
_publ_author_name
'Wang, Jing'
'Yang, Jin-Hai'
'Chen, Jie'
'Wang, Shuai-Hua'
'Chen, Yong-Jun'
'Xu, Gang'

_publ_section_title
;
 1D Pb halide perovskite-like materials for high performance X-ray
 detection.
;
_journal_issue 24
_journal_name_full 'Chemical communications (Cambridge, England)'
_journal_page_first 3311
_journal_page_last 3314
_journal_paper_doi 10.1039/d4cc00510d
_journal_volume 60
_journal_year 2024
_chemical_formula_moiety 'Br4 Pb, 2(C6 H6 N O2 S)'
_chemical_formula_sum 'C12 H12 Br4 N2 O4 Pb S2'
_chemical_formula_weight 839.19
_space_group_crystal_system monoclinic
_space_group_IT_number 14
_space_group_name_Hall '-P 2ybc'
_space_group_name_H-M_alt 'P 1 21/c 1'
_atom_sites_solution_hydrogens mixed
_audit_creation_date 2023-12-15
_audit_creation_method
;
Olex2 1.2
(compiled 2018.05.29 svn.r3508 for OlexSys, GUI svn.r5506)
;
_audit_update_record
;
2023-12-17 deposited with the CCDC.	2024-02-26 downloaded from the CCDC.
;
_cell_angle_alpha 90
_cell_angle_beta 98.489(4)
_cell_angle_gamma 90
_cell_formula_units_Z 2
_cell_length_a 4.4621(4)
_cell_length_b 19.0334(17)
_cell_length_c 12.5804(13)
_cell_measurement_reflns_used 2435
_cell_measurement_temperature 300(2)
_cell_measurement_theta_max 27.528
_cell_measurement_theta_min 3.275
_cell_volume 1056.73(17)
_computing_molecular_graphics 'Olex2 (Dolomanov et al., 2009)'
_computing_publication_material 'Olex2 (Dolomanov et al., 2009)'
_computing_structure_refinement 'ShelXL (Sheldrick, 2015)'
_computing_structure_solution 'olex2.solve (Bourhis et al., 2015)'
_diffrn_ambient_temperature 299.97
_diffrn_measured_fraction_theta_full 0.998
_diffrn_measured_fraction_theta_max 0.998
_diffrn_measurement_device_type 'Bruker D8 Venture'
_diffrn_radiation_type MoK\a
_diffrn_radiation_wavelength 0.71073
_diffrn_reflns_av_R_equivalents 0.0800
_diffrn_reflns_av_unetI/netI 0.0497
_diffrn_reflns_Laue_measured_fraction_full 0.998
_diffrn_reflns_Laue_measured_fraction_max 0.998
_diffrn_reflns_limit_h_max 5
_diffrn_reflns_limit_h_min -5
_diffrn_reflns_limit_k_max 24
_diffrn_reflns_limit_k_min -24
_diffrn_reflns_limit_l_max 16
_diffrn_reflns_limit_l_min -16
_diffrn_reflns_number 15564
_diffrn_reflns_point_group_measured_fraction_full 0.998
_diffrn_reflns_point_group_measured_fraction_max 0.998
_diffrn_reflns_theta_full 25.242
_diffrn_reflns_theta_max 27.528
_diffrn_reflns_theta_min 3.275
_exptl_absorpt_coefficient_mu 15.762
_exptl_crystal_colour 'clear light colourless'
_exptl_crystal_colour_lustre clear
_exptl_crystal_colour_modifier light
_exptl_crystal_colour_primary colourless
_exptl_crystal_density_diffrn 2.637
_exptl_crystal_description prism
_exptl_crystal_F_000 768
_refine_diff_density_max 0.696
_refine_diff_density_min -0.836
_refine_diff_density_rms 0.151
_refine_ls_extinction_method none
_refine_ls_goodness_of_fit_ref 1.036
_refine_ls_hydrogen_treatment mixed
_refine_ls_matrix_type full
_refine_ls_number_parameters 120
_refine_ls_number_reflns 2435
_refine_ls_number_restraints 1
_refine_ls_restrained_S_all 1.036
_refine_ls_R_factor_all 0.0611
_refine_ls_R_factor_gt 0.0319
_refine_ls_shift/su_max 0.001
_refine_ls_shift/su_mean 0.000
_refine_ls_structure_factor_coef Fsqd
_refine_ls_weighting_details 'w=1/[\s^2^(Fo^2^)+(0.0206P)^2^+0.2469P] where P=(Fo^2^+2Fc^2^)/3'
_refine_ls_weighting_scheme calc
_refine_ls_wR_factor_gt 0.0569
_refine_ls_wR_factor_ref 0.0677
_reflns_Friedel_coverage 0.000
_reflns_number_gt 1759
_reflns_number_total 2435
_reflns_threshold_expression 'I > 2\s(I)'
_cod_data_source_file d4cc00510d2.cif
_cod_data_source_block mo_0825br1_0m
_cod_depositor_comments 'Adding full bibliography for 7132772--7132774.cif.'
_cod_database_code 7132773
_shelx_shelxl_version_number 2018/3
_shelx_space_group_comment
;
The symmetry employed for this shelxl refinement is uniquely defined
by the following loop, which should always be used as a source of
symmetry information in preference to the above space-group names.
They are only intended as comments.
;
_olex2_refinement_description
;
1. Fixed Uiso
 At 1.2 times of:
  All C(H) groups, All N(H) groups, All S(H) groups
2. Restrained distances
 O006-H006
 1 with sigma of 0.02
3.a Aromatic/amide H refined with riding coordinates:
 N005(H005), C008(H008), C00A(H00A), C00B(H00B)
3.b Idealised tetrahedral OH refined as rotating group:
 S004(H004)
;
_olex2_submission_special_instructions 'No special instructions were received'

loop_
_space_group_symop_operation_xyz
'x, y, z'
'-x, y+1/2, -z+1/2'
'-x, -y, -z'
'x, -y-1/2, z-1/2'

loop_
_atom_site_label
_atom_site_type_symbol
_atom_site_fract_x
_atom_site_fract_y
_atom_site_fract_z
_atom_site_U_iso_or_equiv
_atom_site_adp_type
_atom_site_occupancy
_atom_site_site_symmetry_order
_atom_site_calc_flag
_atom_site_refinement_flags_posn
_atom_site_refinement_flags_adp
_atom_site_refinement_flags_occupancy
_atom_site_disorder_assembly
_atom_site_disorder_group
Pb01 Pb 1.000000 0.500000 0.000000 0.04168(11) Uani 1 2 d S T P . .
Br02 Br 1.01681(15) 0.65030(3) 0.07129(6) 0.04916(18) Uani 1 1 d . . . . .
Br03 Br 0.57598(16) 0.46301(3) 0.15787(6) 0.05230(19) Uani 1 1 d . . . . .
S004 S 0.7720(5) 0.80776(10) 0.22217(18) 0.0690(6) Uani 1 1 d . . . . .
H004 H 0.791596 0.784873 0.134592 0.083 Uiso 1 1 calc GR . . . .
N005 N 0.6251(12) 0.6773(3) 0.2636(4) 0.0533(14) Uani 1 1 d . . . . .
H005 H 0.718336 0.668098 0.210115 0.064 Uiso 1 1 calc R . . . .
O006 O 0.0713(14) 0.5893(3) 0.5236(5) 0.0789(17) Uani 1 1 d D . . . .
O007 O 0.2211(14) 0.5167(3) 0.4034(5) 0.0849(18) Uani 1 1 d . . . . .
C008 C 0.5023(15) 0.6245(4) 0.3111(6) 0.0549(17) Uani 1 1 d . . . . .
H008 H 0.518209 0.578891 0.285801 0.066 Uiso 1 1 calc R . . . .
C009 C 0.3522(14) 0.6365(3) 0.3971(6) 0.0499(16) Uani 1 1 d . . . . .
C00A C 0.3406(16) 0.7050(3) 0.4334(6) 0.0562(18) Uani 1 1 d . . . . .
H00A H 0.247011 0.714393 0.493220 0.067 Uiso 1 1 calc R . . . .
C00B C 0.4638(15) 0.7587(3) 0.3831(6) 0.0555(18) Uani 1 1 d . . . . .
H00B H 0.449560 0.804586 0.407451 0.067 Uiso 1 1 calc R . . . .
C00C C 0.6104(14) 0.7452(3) 0.2956(5) 0.0506(16) Uani 1 1 d . . . . .
C00D C 0.2081(17) 0.5769(4) 0.4452(6) 0.0597(19) Uani 1 1 d . . . . .
H006 H -0.03(3) 0.549(5) 0.555(11) 0.26(8) Uiso 1 1 d D . . . .

loop_
_atom_site_aniso_label
_atom_site_aniso_U_11
_atom_site_aniso_U_22
_atom_site_aniso_U_33
_atom_site_aniso_U_23
_atom_site_aniso_U_13
_atom_site_aniso_U_12
Pb01 0.04015(18) 0.03505(17) 0.0523(2) -0.00359(16) 0.01502(15) 0.00109(14)
Br02 0.0542(4) 0.0391(3) 0.0561(4) -0.0037(3) 0.0145(3) -0.0012(3)
Br03 0.0652(4) 0.0411(3) 0.0541(4) -0.0030(3) 0.0204(4) -0.0025(3)
S004 0.0799(14) 0.0546(11) 0.0751(14) -0.0056(10) 0.0198(12) 0.0039(10)
N005 0.061(4) 0.051(3) 0.049(3) -0.017(3) 0.011(3) 0.005(3)
O006 0.103(4) 0.066(3) 0.075(4) -0.001(3) 0.038(4) 0.006(3)
O007 0.118(5) 0.060(3) 0.083(4) -0.013(3) 0.035(4) -0.005(3)
C008 0.056(4) 0.049(4) 0.059(5) -0.013(3) 0.006(4) 0.005(3)
C009 0.045(4) 0.050(4) 0.051(4) -0.010(3) -0.003(3) 0.004(3)
C00A 0.067(5) 0.057(4) 0.045(4) -0.013(3) 0.010(4) 0.006(3)
C00B 0.061(4) 0.049(4) 0.056(5) -0.013(3) 0.005(4) 0.009(3)
C00C 0.041(4) 0.055(4) 0.051(4) -0.011(3) -0.006(3) 0.005(3)
C00D 0.069(5) 0.058(4) 0.054(5) -0.011(4) 0.016(4) 0.008(4)

loop_
_atom_type_symbol
_atom_type_description
_atom_type_scat_dispersion_real
_atom_type_scat_dispersion_imag
_atom_type_scat_source
C C 0.0033 0.0016 'International Tables Vol C Tables 4.2.6.8 and 6.1.1.4'
H H 0.0000 0.0000 'International Tables Vol C Tables 4.2.6.8 and 6.1.1.4'
Br Br -0.2901 2.4595 'International Tables Vol C Tables 4.2.6.8 and 6.1.1.4'
N N 0.0061 0.0033 'International Tables Vol C Tables 4.2.6.8 and 6.1.1.4'
O O 0.0106 0.0060 'International Tables Vol C Tables 4.2.6.8 and 6.1.1.4'
Pb Pb -3.3944 10.1111 'International Tables Vol C Tables 4.2.6.8 and 6.1.1.4'
S S 0.1246 0.1234 'International Tables Vol C Tables 4.2.6.8 and 6.1.1.4'

loop_
_geom_angle_atom_site_label_1
_geom_angle_atom_site_label_2
_geom_angle_atom_site_label_3
_geom_angle
_geom_angle_site_symmetry_1
_geom_angle_site_symmetry_3
_geom_angle_publ_flag
Br02 Pb01 Br02 180.0 3_765 . ?
Br02 Pb01 Br03 90.927(16) . . ?
Br02 Pb01 Br03 92.492(18) 3_765 3_665 ?
Br02 Pb01 Br03 90.926(16) 3_765 3_765 ?
Br02 Pb01 Br03 92.492(18) . 1_655 ?
Br02 Pb01 Br03 89.074(16) . 3_765 ?
Br02 Pb01 Br03 87.508(18) . 3_665 ?
Br02 Pb01 Br03 89.073(16) 3_765 . ?
Br02 Pb01 Br03 87.508(18) 3_765 1_655 ?
Br03 Pb01 Br03 180.0 1_655 3_665 ?
Br03 Pb01 Br03 86.18(2) 3_765 1_655 ?
Br03 Pb01 Br03 86.18(2) . 3_665 ?
Br03 Pb01 Br03 180.0 3_765 . ?
Br03 Pb01 Br03 93.82(2) 3_765 3_665 ?
Br03 Pb01 Br03 93.82(2) . 1_655 ?
Pb01 Br03 Pb01 93.82(2) . 1_455 ?
C00C S004 H004 109.5 . . ?
C008 N005 H005 118.4 . . ?
C008 N005 C00C 123.1(5) . . ?
C00C N005 H005 118.4 . . ?
C00D O006 H006 118(8) . . ?
N005 C008 H008 119.7 . . ?
N005 C008 C009 120.6(6) . . ?
C009 C008 H008 119.7 . . ?
C008 C009 C00A 117.6(6) . . ?
C008 C009 C00D 119.2(6) . . ?
C00A C009 C00D 123.2(6) . . ?
C009 C00A H00A 119.5 . . ?
C00B C00A C009 121.1(6) . . ?
C00B C00A H00A 119.5 . . ?
C00A C00B H00B 120.0 . . ?
C00A C00B C00C 120.0(6) . . ?
C00C C00B H00B 120.0 . . ?
N005 C00C S004 117.1(5) . . ?
N005 C00C C00B 117.5(6) . . ?
C00B C00C S004 125.4(5) . . ?
O006 C00D O007 123.6(7) . . ?
O006 C00D C009 118.0(6) . . ?
O007 C00D C009 118.4(6) . . ?

loop_
_geom_bond_atom_site_label_1
_geom_bond_atom_site_label_2
_geom_bond_distance
_geom_bond_site_symmetry_2
_geom_bond_publ_flag
Pb01 Br02 2.9956(6) 3_765 ?
Pb01 Br02 2.9956(6) . ?
Pb01 Br03 3.0884(8) 3_665 ?
Pb01 Br03 3.0884(8) 1_655 ?
Pb01 Br03 3.0215(6) 3_765 ?
Pb01 Br03 3.0215(6) . ?
S004 H004 1.2000 . ?
S004 C00C 1.728(7) . ?
N005 H005 0.8600 . ?
N005 C008 1.329(8) . ?
N005 C00C 1.358(7) . ?
O006 C00D 1.257(7) . ?
O006 H006 1.00(2) . ?
O007 C00D 1.265(7) . ?
C008 H008 0.9300 . ?
C008 C009 1.373(8) . ?
C009 C00A 1.385(8) . ?
C009 C00D 1.476(9) . ?
C00A H00A 0.9300 . ?
C00A C00B 1.362(9) . ?
C00B H00B 0.9300 . ?
C00B C00C 1.385(8) . ?
